data_9001886
loop_
_publ_author_name
'Alietti, E.'
'Brigatti, M. F.'
'Poppi, L.'

_publ_section_title
;
 Clintonite-1M: Crystal chemistry and its relationships to closely
 associated Al-rich phlogopite
 Sample: Cli8d
;
_journal_name_full 'American Mineralogist'
_journal_page_first 936
_journal_page_last 945
_journal_volume 82
_journal_year 1997
_chemical_formula_sum 'Al3.42 Ca Fe0.12 H2 Mg2.22 O12 Si1.24'
_chemical_name_mineral Clintonite-1M
_space_group_IT_number 12
_symmetry_space_group_name_Hall '-C 2y'
_symmetry_space_group_name_H-M 'C 1 2/m 1'
_cell_angle_alpha 90
_cell_angle_beta 100.27
_cell_angle_gamma 90
_cell_formula_units_Z 2
_cell_length_a 5.203
_cell_length_b 9.026
_cell_length_c 9.811
_cell_volume 453.365
_database_code_amcsd 0001946
_exptl_crystal_density_diffrn 3.090
_cod_original_formula_sum 'Si1.24 Al3.42 Ca Fe.12 Mg2.22 O12 H2'
_cod_database_code 9001886

loop_
_space_group_symop_operation_xyz
x,y,z
1/2+x,1/2+y,z
x,-y,z
1/2+x,1/2-y,z
-x,y,-z
1/2-x,1/2+y,-z
-x,-y,-z
1/2-x,1/2-y,-z

loop_
_atom_site_aniso_label
_atom_site_aniso_U_11
_atom_site_aniso_U_22
_atom_site_aniso_U_33
_atom_site_aniso_U_12
_atom_site_aniso_U_13
_atom_site_aniso_U_23
Si 0.00425 0.00454 0.00425 -0.00023 -0.00100 -0.00044
Al 0.00425 0.00454 0.00425 -0.00023 -0.00100 -0.00044
Ca 0.00916 0.00784 0.01039 0.00000 -0.00075 0.00000
Al1 0.00186 0.00165 0.00803 0.00000 -0.00025 0.00000
Fe1 0.00186 0.00165 0.00803 0.00000 -0.00025 0.00000
Mg1 0.00186 0.00165 0.00803 0.00000 -0.00025 0.00000
Al2 0.00359 0.00165 0.00803 0.00000 -0.00050 0.00000
Fe2 0.00359 0.00165 0.00803 0.00000 -0.00050 0.00000
Mg2 0.00359 0.00165 0.00803 0.00000 -0.00050 0.00000
O1 0.01859 0.01032 0.01086 0.00000 -0.00275 0.00000
O2 0.01368 0.01692 0.00897 -0.00445 0.00100 -0.00044
O3 0.00690 0.00702 0.00850 -0.00047 0.00025 -0.00177
O-H4 0.01195 0.00949 0.00425 0.00000 -0.00326 0.00000

loop_
_atom_site_label
_atom_site_fract_x
_atom_site_fract_y
_atom_site_fract_z
_atom_site_occupancy
_atom_site_type_symbol
_atom_site_attached_hydrogens
Si 0.07030 0.16680 0.21011 0.31000 Si 0
Al 0.07030 0.16680 0.21011 0.69000 Al 0
Ca 0.00000 0.50000 0.00000 1.00000 Ca 0
Al1 0.00000 0.00000 0.50000 0.22000 Al 0
Fe1 0.00000 0.00000 0.50000 0.04000 Fe 0
Mg1 0.00000 0.00000 0.50000 0.74000 Mg 0
Al2 0.00000 0.32980 0.50000 0.22000 Al 0
Fe2 0.00000 0.32980 0.50000 0.04000 Fe 0
Mg2 0.00000 0.32980 0.50000 0.74000 Mg 0
O1 -0.07520 0.00000 0.15130 1.00000 O 0
O2 0.36260 0.18790 0.15010 1.00000 O 0
O3 0.13090 0.16780 0.38960 1.00000 O 0
O-H4 0.12940 0.50000 0.39540 1.00000 O 1

loop_
_cod_changelog_entry_id
_cod_changelog_entry_author
_cod_changelog_entry_date
_cod_changelog_entry_text
1
;cod-tools version 3.8.0
Id: cif_guess_AMCSD_atom_types 9574 2023-05-10 09:00:05Z saulius
;
2023-05-10T18:47:48+03:00
;Derived atom types and hydrogen counts
from atom names that follow the AMCSD naming convention
(Wat == water, O-H == hydroxyl).
;
2
;cod-tools version 3.10.1
Id: cif_fix_AMCSD_aniso_labels 10200 2024-08-01 14:09:44Z saulius
;
2024-08-02T12:20:06+03:00
;Changed the following '_atom_site_aniso_label' values:
'OH4' -> 'O-H4'
;

loop_
_cod_related_entry_id
_cod_related_entry_database
_cod_related_entry_code
1 AMCSD 0001946
